data_7042848
loop_
_publ_author_name
'Murray, Keith S.'
'Phonsri, Wasinee'
'Macedo, David'
'Davies, Casey G.'
'Jameson, Guy N. L.'
'Moubaraki, Boujemaa'

_publ_section_title
;
 Heteroleptic Iron(III) Schiff Base Spin Crossover Complexes; Halogen
 Substitution, Solvent Loss and Crystallite Size Effects
;
_journal_name_full 'Dalton Trans.'
_journal_paper_doi 10.1039/C7DT00947J
_journal_year 2017
_chemical_formula_sum 'C58 H49 F2 Fe2 N15 O4 S2'
_chemical_formula_weight 1233.94
_chemical_name_common '[Fe(qsal-F)(thsa)]2.5MeCN'
_chemical_name_systematic
;
 ?
;
_space_group_crystal_system triclinic
_space_group_IT_number 2
_space_group_name_Hall '-P 1'
_space_group_name_H-M_alt 'P -1'
_symmetry_space_group_name_Hall '-P 1'
_symmetry_space_group_name_H-M 'P -1'
_atom_sites_solution_hydrogens geom
_audit_creation_method SHELXL-2013
_audit_update_record
;
2017-01-23 deposited with the CCDC.
2017-05-01 downloaded from the CCDC.
;
_cell_angle_alpha 60.50(3)
_cell_angle_beta 71.52(3)
_cell_angle_gamma 69.61(3)
_cell_formula_units_Z 2
_cell_length_a 13.300(3)
_cell_length_b 16.543(3)
_cell_length_c 16.559(3)
_cell_measurement_reflns_used 16505
_cell_measurement_temperature 295(2)
_cell_measurement_theta_max 31.906
_cell_measurement_theta_min 0.819
_cell_volume 2924.7(14)
_computing_cell_refinement 'XDS (Kabsch, 1993)'
_computing_data_collection 'BluIce (McPhillips, 2002)'
_computing_data_reduction 'XDS (Kabsch, 1993)'
_computing_molecular_graphics X-SEED
_computing_publication_material 'XCIF V6.12 (BrukerAXS, 2001).'
_computing_structure_refinement 'SHELXL-2013 (Sheldrick, 2013)'
_computing_structure_solution 'ShelXT (Sheldrick, 2015)'
_diffrn_ambient_temperature 295(2)
_diffrn_measured_fraction_theta_full 0.983
_diffrn_measured_fraction_theta_max 0.819
_diffrn_measurement_device_type 'ADSC Quantum 210r'
_diffrn_measurement_method 'Phi Scan'
_diffrn_radiation_type Synchrotron
_diffrn_radiation_wavelength 0.71073
_diffrn_reflns_av_R_equivalents 0.0408
_diffrn_reflns_av_unetI/netI 0.0278
_diffrn_reflns_Laue_measured_fraction_full 0.983
_diffrn_reflns_Laue_measured_fraction_max 0.819
_diffrn_reflns_limit_h_max 19
_diffrn_reflns_limit_h_min -19
_diffrn_reflns_limit_k_max 23
_diffrn_reflns_limit_k_min -23
_diffrn_reflns_limit_l_max 24
_diffrn_reflns_limit_l_min -24
_diffrn_reflns_number 67502
_diffrn_reflns_point_group_measured_fraction_full 0.983
_diffrn_reflns_point_group_measured_fraction_max 0.819
_diffrn_reflns_theta_full 27.500
_diffrn_reflns_theta_max 31.906
_diffrn_reflns_theta_min 1.436
_diffrn_source 'MX1, Australian Synchrotron'
_exptl_absorpt_coefficient_mu 0.634
_exptl_absorpt_correction_T_max 0.987
_exptl_absorpt_correction_T_min 0.978
_exptl_absorpt_correction_type multi-scan
_exptl_absorpt_process_details 'XScale within XDS'
_exptl_crystal_colour Black
_exptl_crystal_density_diffrn 1.401
_exptl_crystal_description Block
_exptl_crystal_F_000 1272
_exptl_crystal_size_max 0.05
_exptl_crystal_size_mid 0.03
_exptl_crystal_size_min 0.02
_refine_diff_density_max 0.423
_refine_diff_density_min -0.621
_refine_diff_density_rms 0.051
_refine_ls_extinction_method none
_refine_ls_goodness_of_fit_ref 1.047
_refine_ls_hydrogen_treatment constr
_refine_ls_matrix_type full
_refine_ls_number_parameters 813
_refine_ls_number_reflns 16505
_refine_ls_number_restraints 9
_refine_ls_restrained_S_all 1.049
_refine_ls_R_factor_all 0.0600
_refine_ls_R_factor_gt 0.0473
_refine_ls_shift/su_max 0.001
_refine_ls_shift/su_mean 0.000
_refine_ls_structure_factor_coef Fsqd
_refine_ls_weighting_details
;
 w=1/[\s^2^(Fo^2^)+(0.0749P)^2^+0.7629P]
 where P=(Fo^2^+2Fc^2^)/3
;
_refine_ls_weighting_scheme calc
_refine_ls_wR_factor_gt 0.1310
_refine_ls_wR_factor_ref 0.1410
_reflns_Friedel_coverage 0.000
_reflns_number_gt 13166
_reflns_number_total 16505
_reflns_threshold_expression 'I > 2\s(I)'
_cod_data_source_file c7dt00947j2.cif
_cod_data_source_block 295K_a
_cod_depositor_comments
;
The following automatic conversions were performed:

'_exptl_absorpt_correction_type' value 'Multi-Scan' changed to
'multi-scan' according to
/home/data/users/saulius/crontab/automatic-downloads/rss-feeds/RSC/lib/dictionaries/cif_core.dic
dictionary named 'cif_core.dic' version 2.4.2 from 2011-04-26.

Automatic conversion script
Id: cif_fix_values 4973 2017-02-22 13:04:09Z antanas 
;
_cod_original_cell_volume 2924.6(15)
_cod_database_code 7042848
_shelx_space_group_comment
;
The symmetry employed for this shelxl refinement is uniquely defined
by the following loop, which should always be used as a source of
symmetry information in preference to the above space-group names.
They are only intended as comments.
;
_shelxl_version_number 2013-2

loop_
_space_group_symop_operation_xyz
'x, y, z'
'-x, -y, -z'

loop_
_atom_site_label
_atom_site_type_symbol
_atom_site_fract_x
_atom_site_fract_y
_atom_site_fract_z
_atom_site_U_iso_or_equiv
_atom_site_adp_type
_atom_site_occupancy
_atom_site_site_symmetry_order
_atom_site_calc_flag
_atom_site_refinement_flags_posn
_atom_site_refinement_flags_adp
_atom_site_refinement_flags_occupancy
_atom_site_disorder_assembly
_atom_site_disorder_group
Fe1 Fe 0.40705(2) 0.21174(2) 0.53139(2) 0.04272(7) Uani 1 1 d . . . . .
Fe2 Fe 0.47752(2) 0.75541(2) -0.07745(2) 0.04584(8) Uani 1 1 d . . . . .
S1 S 0.51178(4) 0.21147(3) 0.39619(3) 0.04872(11) Uani 1 1 d . . . . .
S2 S 0.36037(5) 0.75607(3) 0.06738(4) 0.06101(13) Uani 1 1 d . . . . .
O1 O 0.28007(11) 0.22040(9) 0.49750(9) 0.0536(3) Uani 1 1 d . . . . .
N9 N 0.52935(13) 0.61059(10) 0.01999(10) 0.0469(3) Uani 1 1 d . . . . .
O4 O 0.59123(12) 0.72409(9) -0.16951(9) 0.0575(3) Uani 1 1 d . . . . .
O2 O 0.32627(12) 0.21192(10) 0.64940(9) 0.0585(3) Uani 1 1 d . . . . .
O3 O 0.36837(13) 0.75055(11) -0.12935(11) 0.0634(4) Uani 1 1 d . . . . .
N1 N 0.44659(12) 0.07331(10) 0.59230(9) 0.0428(3) Uani 1 1 d . . . . .
N3 N 0.37966(13) 0.35030(10) 0.46245(10) 0.0454(3) Uani 1 1 d . . . . .
N2 N 0.53837(14) 0.19765(11) 0.57363(11) 0.0495(3) Uani 1 1 d . . . . .
N6 N 0.41458(15) 0.90870(11) -0.13795(10) 0.0541(4) Uani 1 1 d . . . . .
N4 N 0.42916(14) 0.39521(10) 0.36859(10) 0.0494(3) Uani 1 1 d . . . . .
N8 N 0.48689(15) 0.57658(11) 0.11595(11) 0.0553(4) Uani 1 1 d . . . . .
F1 F 0.09548(16) -0.06330(13) 0.57518(16) 0.1125(7) Uani 1 1 d . . . . .
N5 N 0.54061(15) 0.36888(11) 0.24239(10) 0.0544(4) Uani 1 1 d . . . . .
H5A H 0.5335 0.4294 0.2092 0.065 Uiso 1 1 calc R U . . .
H5B H 0.5804 0.3301 0.2179 0.065 Uiso 1 1 calc R U . . .
N10 N 0.36826(18) 0.61030(13) 0.23412(12) 0.0702(5) Uani 1 1 d . . . . .
H10A H 0.3919 0.5529 0.2737 0.084 Uiso 1 1 calc R U . . .
H10B H 0.3177 0.6494 0.2536 0.084 Uiso 1 1 calc R U . . .
C23 C 0.31255(16) 0.40901(13) 0.49627(13) 0.0516(4) Uani 1 1 d . . . . .
H23 H 0.3037 0.4739 0.4565 0.062 Uiso 1 1 calc R U . . .
C41 C 0.65743(15) 0.64567(13) -0.17425(12) 0.0490(4) Uani 1 1 d . . . . .
C24 C 0.48952(15) 0.33482(12) 0.33254(11) 0.0452(3) Uani 1 1 d . . . . .
N7 N 0.58954(16) 0.80944(13) -0.05810(13) 0.0619(4) Uani 1 1 d . . . . .
C16 C 0.59487(15) 0.10488(13) 0.61332(12) 0.0465(4) Uani 1 1 d . . . . .
C7 C 0.38842(15) 0.01832(12) 0.60393(12) 0.0466(4) Uani 1 1 d . . . . .
H7 H 0.4135 -0.0472 0.6370 0.056 Uiso 1 1 calc R U . . .
C47 C 0.60102(16) 0.54481(13) -0.00295(13) 0.0525(4) Uani 1 1 d . . . . .
H47 H 0.6131 0.4835 0.0455 0.063 Uiso 1 1 calc R U . . .
C8 C 0.54819(14) 0.03463(12) 0.62375(11) 0.0437(3) Uani 1 1 d . . . . .
C22 C 0.25007(16) 0.38208(15) 0.59096(14) 0.0545(4) Uani 1 1 d . . . . .
C9 C 0.60214(16) -0.05977(13) 0.66176(12) 0.0505(4) Uani 1 1 d . . . . .
H9 H 0.5731 -0.1066 0.6680 0.061 Uiso 1 1 calc R U . . .
C46 C 0.66360(16) 0.55619(13) -0.09462(13) 0.0522(4) Uani 1 1 d . . . . .
C10 C 0.70184(18) -0.08528(15) 0.69126(14) 0.0600(5) Uani 1 1 d . . . . .
H10 H 0.7380 -0.1493 0.7170 0.072 Uiso 1 1 calc R U . . .
C32 C 0.4746(2) 0.96175(14) -0.13282(13) 0.0630(6) Uani 1 1 d . . . . .
C1 C 0.24164(15) 0.14836(13) 0.51783(12) 0.0499(4) Uani 1 1 d . . . . .
C12 C 0.69380(17) 0.07919(15) 0.64369(14) 0.0560(4) Uani 1 1 d . . . . .
C42 C 0.72259(18) 0.64918(17) -0.26046(14) 0.0616(5) Uani 1 1 d . . . . .
H42 H 0.7199 0.7075 -0.3135 0.074 Uiso 1 1 calc R U . . .
C25 C 0.27322(19) 0.80896(19) -0.14787(16) 0.0668(6) Uani 1 1 d . . . . .
C17 C 0.25993(17) 0.28651(16) 0.66110(13) 0.0563(4) Uani 1 1 d . . . . .
C2 C 0.14440(19) 0.17030(17) 0.48554(16) 0.0641(5) Uani 1 1 d . . . . .
H2 H 0.1127 0.2338 0.4502 0.077 Uiso 1 1 calc R U . . .
C6 C 0.28929(16) 0.05052(13) 0.57003(13) 0.0498(4) Uani 1 1 d . . . . .
C40 C 0.5674(2) 0.90552(17) -0.08851(14) 0.0642(5) Uani 1 1 d . . . . .
C48 C 0.41040(16) 0.63891(13) 0.14152(13) 0.0510(4) Uani 1 1 d . . . . .
C5 C 0.23794(19) -0.02016(15) 0.58821(17) 0.0637(5) Uani 1 1 d . . . . .
H5 H 0.2686 -0.0843 0.6220 0.076 Uiso 1 1 calc R U . . .
C15 C 0.5754(2) 0.26575(16) 0.56734(17) 0.0646(5) Uani 1 1 d . . . . .
H15 H 0.5367 0.3289 0.5412 0.078 Uiso 1 1 calc R U . . .
F2 F -0.02617(18) 0.9850(3) -0.2173(2) 0.1801(14) Uani 1 1 d . . . . .
C31 C 0.3208(2) 0.95036(16) -0.16381(15) 0.0699(6) Uani 1 1 d . . . . .
H31 H 0.2980 1.0159 -0.1821 0.084 Uiso 1 1 calc R U . . .
C30 C 0.2486(2) 0.90587(19) -0.16708(16) 0.0711(6) Uani 1 1 d . . . . .
C11 C 0.74628(19) -0.01820(17) 0.68288(15) 0.0634(5) Uani 1 1 d . . . . .
H11 H 0.8118 -0.0369 0.7032 0.076 Uiso 1 1 calc R U . . .
C45 C 0.7340(2) 0.47449(16) -0.10494(17) 0.0697(6) Uani 1 1 d . . . . .
H45 H 0.7381 0.4155 -0.0528 0.084 Uiso 1 1 calc R U . . .
C21 C 0.17649(19) 0.45664(18) 0.61245(18) 0.0689(6) Uani 1 1 d . . . . .
H21 H 0.1718 0.5193 0.5665 0.083 Uiso 1 1 calc R U . . .
C43 C 0.7902(2) 0.5680(2) -0.26804(17) 0.0737(6) Uani 1 1 d . . . . .
H43 H 0.8324 0.5720 -0.3261 0.088 Uiso 1 1 calc R U . . .
C18 C 0.1926(2) 0.2715(2) 0.75021(16) 0.0759(7) Uani 1 1 d . . . . .
H18 H 0.1974 0.2097 0.7979 0.091 Uiso 1 1 calc R U . . .
C36 C 0.6347(3) 0.9492(2) -0.07829(19) 0.0878(9) Uani 1 1 d . . . . .
C3 C 0.0959(2) 0.10019(19) 0.50513(19) 0.0739(6) Uani 1 1 d . . . . .
H3 H 0.0314 0.1159 0.4843 0.089 Uiso 1 1 calc R U . . .
C13 C 0.7310(2) 0.15376(19) 0.63513(19) 0.0731(6) Uani 1 1 d . . . . .
H13 H 0.7960 0.1404 0.6541 0.088 Uiso 1 1 calc R U . . .
C20 C 0.1111(2) 0.4394(2) 0.7000(2) 0.0824(7) Uani 1 1 d . . . . .
H20 H 0.0620 0.4895 0.7127 0.099 Uiso 1 1 calc R U . . .
C33 C 0.4530(3) 1.05889(17) -0.16628(17) 0.0876(9) Uani 1 1 d . . . . .
H33 H 0.3943 1.0976 -0.1972 0.105 Uiso 1 1 calc R U . . .
C29 C 0.1458(3) 0.9649(3) -0.1913(2) 0.1020(11) Uani 1 1 d . . . . .
H29 H 0.1294 1.0295 -0.2058 0.122 Uiso 1 1 calc R U . . .
C4 C 0.1448(2) 0.00520(18) 0.5567(2) 0.0743(7) Uani 1 1 d . . . . .
C44 C 0.7966(2) 0.4800(2) -0.19015(19) 0.0811(7) Uani 1 1 d . . . . .
H44 H 0.8429 0.4253 -0.1958 0.097 Uiso 1 1 calc R U . . .
C14 C 0.6713(2) 0.24513(19) 0.5990(2) 0.0773(7) Uani 1 1 d . . . . .
H14 H 0.6941 0.2941 0.5954 0.093 Uiso 1 1 calc R U . . .
C19 C 0.1200(2) 0.3463(2) 0.76811(19) 0.0897(9) Uani 1 1 d . . . . .
H19 H 0.0761 0.3339 0.8273 0.108 Uiso 1 1 calc R U . . .
C26 C 0.1926(2) 0.7729(3) -0.1499(2) 0.0925(9) Uani 1 1 d . . . . .
H26 H 0.2062 0.7087 -0.1359 0.111 Uiso 1 1 calc R U . . .
C35 C 0.6064(4) 1.0483(3) -0.1107(2) 0.1102(14) Uani 1 1 d . . . . .
H35 H 0.6476 1.0781 -0.1024 0.132 Uiso 1 1 calc R U . . .
C39 C 0.6763(2) 0.7554(2) -0.0185(2) 0.0885(8) Uani 1 1 d . . . . .
H39 H 0.6915 0.6898 0.0017 0.106 Uiso 1 1 calc R U . . .
C37 C 0.7250(3) 0.8883(4) -0.0344(3) 0.1132(13) Uani 1 1 d . . . . .
H37 H 0.7703 0.9138 -0.0252 0.136 Uiso 1 1 calc R U . . .
C34 C 0.5207(4) 1.1004(2) -0.1536(2) 0.1151(15) Uani 1 1 d . . . . .
H34 H 0.5045 1.1664 -0.1760 0.138 Uiso 1 1 calc R U . . .
C28 C 0.0729(3) 0.9278(4) -0.1933(3) 0.1212(15) Uani 1 1 d . . . . .
C51 C -0.0743(3) 0.3221(3) 0.6218(3) 0.1028(11) Uani 1 1 d . . . . .
C27 C 0.0922(3) 0.8342(4) -0.1729(3) 0.1211(14) Uani 1 1 d . . . . .
H27 H 0.0387 0.8108 -0.1743 0.145 Uiso 1 1 calc R U . . .
N13 N -0.0795(4) 0.3168(3) 0.3921(4) 0.186(2) Uani 1 1 d . . . . .
C38 C 0.7465(3) 0.7930(4) -0.0056(3) 0.1183(13) Uani 1 1 d . . . . .
H38 H 0.8070 0.7529 0.0225 0.142 Uiso 1 1 calc R U . . .
C55 C -0.1449(3) 0.3050(3) 0.3712(3) 0.1123(12) Uani 1 1 d . . . . .
N12 N -0.1530(3) 0.3097(4) 0.6593(4) 0.1713(19) Uani 1 1 d . . . . .
C52 C 0.0249(3) 0.3510(5) 0.5621(5) 0.180(3) Uani 1 1 d . . . . .
H52A H 0.0237 0.3678 0.4979 0.270 Uiso 1 1 calc R U . . .
H52B H 0.0866 0.2993 0.5823 0.270 Uiso 1 1 calc R U . . .
H52C H 0.0302 0.4052 0.5662 0.270 Uiso 1 1 calc R U . . .
C56 C -0.2290(4) 0.2920(4) 0.3489(4) 0.1474(18) Uani 1 1 d . . . . .
H56A H -0.2778 0.2630 0.4057 0.221 Uiso 1 1 calc R U . . .
H56B H -0.1991 0.2514 0.3169 0.221 Uiso 1 1 calc R U . . .
H56C H -0.2682 0.3528 0.3086 0.221 Uiso 1 1 calc R U . . .
C49' C 0.0835(8) 0.8302(7) 0.0808(9) 0.156(4) Uani 0.670(3) 1 d D . P A 3
H49A H 0.1115 0.7855 0.0534 0.234 Uiso 0.670(3) 1 calc R U P A 3
H49B H 0.0805 0.7963 0.1477 0.234 Uiso 0.670(3) 1 calc R U P A 3
H49C H 0.1304 0.8735 0.0543 0.234 Uiso 0.670(3) 1 calc R U P A 3
N11' N -0.1074(5) 0.9260(5) 0.0443(4) 0.1240(18) Uani 0.670(3) 1 d D . P A 3
N11 N 0.1408(8) 0.9927(8) 0.0054(8) 0.104(3) Uani 0.330(3) 1 d D . P B 2
C50' C -0.0242(5) 0.8832(5) 0.0610(4) 0.1090(18) Uani 0.670(3) 1 d D . P A 3
C50 C 0.1111(7) 0.9254(9) 0.0447(9) 0.101(3) Uani 0.330(3) 1 d D . P B 2
C49 C 0.060(2) 0.8464(13) 0.096(3) 0.29(3) Uani 0.330(3) 1 d D . P B 2
H49D H 0.0313 0.8385 0.1597 0.439 Uiso 0.330(3) 1 calc R U P B 2
H49E H 0.1119 0.7892 0.0958 0.439 Uiso 0.330(3) 1 calc R U P B 2
H49F H 0.0009 0.8586 0.0663 0.439 Uiso 0.330(3) 1 calc R U P B 2
C60 C 0.383(2) 0.4245(19) 0.7301(17) 0.152(7) Uani 0.531(3) 1 d . . P C 4
H60A H 0.3847 0.4636 0.7571 0.228 Uiso 0.531(3) 1 calc R U P C 4
H60B H 0.4230 0.3605 0.7621 0.228 Uiso 0.531(3) 1 calc R U P C 4
H60C H 0.3083 0.4241 0.7370 0.228 Uiso 0.531(3) 1 calc R U P C 4
N15 N 0.4678(7) 0.4945(5) 0.5521(6) 0.131(3) Uani 0.531(3) 1 d . . P C 4
C61 C 0.4313(8) 0.4634(6) 0.6295(8) 0.115(3) Uani 0.531(3) 1 d . . P C 4
N16 N 0.7766(11) 0.5149(9) 0.1353(8) 0.168(4) Uani 0.508(3) 1 d . . P D 5
C63 C 0.7149(9) 0.5352(8) 0.1903(8) 0.129(3) Uani 0.508(3) 1 d . . P D 5
C62 C 0.634(2) 0.564(3) 0.261(2) 0.193(12) Uani 0.508(3) 1 d . . P D 5
H62A H 0.6402 0.6237 0.2525 0.290 Uiso 0.508(3) 1 calc R U P D 5
H62B H 0.6466 0.5159 0.3232 0.290 Uiso 0.508(3) 1 calc R U P D 5
H62C H 0.5622 0.5699 0.2546 0.290 Uiso 0.508(3) 1 calc R U P D 5
C64 C -0.0609(8) 0.5735(7) 0.8827(7) 0.138(3) Uiso 0.565(3) 1 d D . P E 6
H64A H -0.0725 0.6233 0.8213 0.207 Uiso 0.565(3) 1 calc R U P E 6
H64B H -0.1011 0.5966 0.9295 0.207 Uiso 0.565(3) 1 calc R U P E 6
H64C H -0.0855 0.5199 0.8945 0.207 Uiso 0.565(3) 1 calc R U P E 6
C67 C 1.030(2) 0.362(2) 0.0725(18) 0.271(11) Uiso 0.396(3) 1 d D . P F 7
C66 C 1.0617(15) 0.3603(14) 0.1482(13) 0.183(7) Uiso 0.396(3) 1 d D . P F 7
H66A H 1.0489 0.3039 0.2045 0.275 Uiso 0.396(3) 1 calc R U P F 7
H66B H 1.0200 0.4158 0.1585 0.275 Uiso 0.396(3) 1 calc R U P F 7
H66C H 1.1378 0.3597 0.1324 0.275 Uiso 0.396(3) 1 calc R U P F 7
C65 C 0.0529(11) 0.5446(18) 0.8867(19) 0.312(10) Uiso 0.565(3) 1 d D . P E 6
N18 N 1.006(2) 0.3643(19) 0.0108(17) 0.327(12) Uiso 0.396(3) 1 d D . P F 7
N17 N 0.1451(11) 0.522(2) 0.884(2) 0.409(16) Uiso 0.565(3) 1 d D . P E 6

loop_
_atom_site_aniso_label
_atom_site_aniso_U_11
_atom_site_aniso_U_22
_atom_site_aniso_U_33
_atom_site_aniso_U_23
_atom_site_aniso_U_13
_atom_site_aniso_U_12
Fe1 0.05348(14) 0.03573(12) 0.03539(12) -0.00790(9) -0.01192(9) -0.01403(10)
Fe2 0.05858(15) 0.03507(12) 0.03939(13) -0.01000(9) -0.01520(10) -0.00921(10)
S1 0.0673(3) 0.03507(18) 0.0390(2) -0.01062(16) -0.01023(18) -0.01391(17)
S2 0.0743(3) 0.0429(2) 0.0482(2) -0.01419(19) -0.0086(2) -0.0043(2)
O1 0.0586(7) 0.0427(6) 0.0527(7) -0.0069(5) -0.0209(6) -0.0148(5)
N9 0.0563(8) 0.0381(6) 0.0376(7) -0.0085(5) -0.0083(6) -0.0129(6)
O4 0.0737(9) 0.0425(6) 0.0380(6) -0.0072(5) -0.0091(6) -0.0090(6)
O2 0.0689(8) 0.0531(7) 0.0393(6) -0.0128(5) -0.0074(6) -0.0112(6)
O3 0.0694(9) 0.0612(8) 0.0697(9) -0.0333(7) -0.0269(7) -0.0056(7)
N1 0.0544(8) 0.0368(6) 0.0350(6) -0.0084(5) -0.0131(5) -0.0141(6)
N3 0.0559(8) 0.0392(7) 0.0371(6) -0.0105(5) -0.0106(6) -0.0135(6)
N2 0.0619(9) 0.0427(7) 0.0464(7) -0.0145(6) -0.0148(7) -0.0177(6)
N6 0.0778(11) 0.0409(7) 0.0366(7) -0.0122(6) -0.0153(7) -0.0081(7)
N4 0.0684(9) 0.0362(6) 0.0359(7) -0.0082(5) -0.0083(6) -0.0155(6)
N8 0.0701(10) 0.0390(7) 0.0374(7) -0.0058(6) -0.0044(7) -0.0116(7)
F1 0.1139(13) 0.0835(11) 0.1590(18) -0.0234(11) -0.0675(13) -0.0489(10)
N5 0.0757(10) 0.0396(7) 0.0383(7) -0.0114(6) -0.0031(7) -0.0170(7)
N10 0.0881(13) 0.0517(9) 0.0441(8) -0.0135(7) 0.0007(8) -0.0082(9)
C23 0.0595(10) 0.0432(8) 0.0476(9) -0.0154(7) -0.0132(8) -0.0100(7)
C41 0.0524(9) 0.0481(9) 0.0410(8) -0.0140(7) -0.0115(7) -0.0106(7)
C24 0.0583(9) 0.0367(7) 0.0371(7) -0.0092(6) -0.0112(7) -0.0146(7)
N7 0.0726(11) 0.0617(10) 0.0557(9) -0.0188(8) -0.0185(8) -0.0240(9)
C16 0.0563(9) 0.0456(8) 0.0383(8) -0.0130(7) -0.0131(7) -0.0158(7)
C7 0.0584(10) 0.0381(7) 0.0408(8) -0.0094(6) -0.0136(7) -0.0154(7)
C47 0.0603(10) 0.0373(8) 0.0435(9) -0.0076(7) -0.0078(7) -0.0092(7)
C8 0.0533(9) 0.0417(8) 0.0326(7) -0.0097(6) -0.0116(6) -0.0131(7)
C22 0.0536(10) 0.0575(10) 0.0524(10) -0.0253(8) -0.0113(8) -0.0087(8)
C9 0.0625(10) 0.0425(8) 0.0406(8) -0.0088(7) -0.0160(7) -0.0132(7)
C46 0.0564(10) 0.0440(9) 0.0455(9) -0.0138(7) -0.0077(7) -0.0091(7)
C10 0.0651(12) 0.0513(10) 0.0524(10) -0.0107(8) -0.0238(9) -0.0069(9)
C32 0.1065(17) 0.0450(9) 0.0350(8) -0.0145(7) -0.0063(9) -0.0246(10)
C1 0.0540(9) 0.0504(9) 0.0420(8) -0.0112(7) -0.0127(7) -0.0180(8)
C12 0.0603(11) 0.0594(11) 0.0502(10) -0.0170(8) -0.0183(8) -0.0187(9)
C42 0.0641(12) 0.0679(12) 0.0428(9) -0.0172(9) -0.0084(8) -0.0153(10)
C25 0.0631(12) 0.0853(15) 0.0567(11) -0.0351(11) -0.0199(9) -0.0075(11)
C17 0.0567(10) 0.0645(11) 0.0434(9) -0.0202(8) -0.0098(8) -0.0132(9)
C2 0.0651(12) 0.0605(12) 0.0624(12) -0.0120(10) -0.0282(10) -0.0168(9)
C6 0.0576(10) 0.0456(9) 0.0455(9) -0.0112(7) -0.0144(7) -0.0193(7)
C40 0.0946(16) 0.0664(12) 0.0416(9) -0.0227(9) -0.0023(10) -0.0395(12)
C48 0.0603(10) 0.0419(8) 0.0420(8) -0.0114(7) -0.0072(7) -0.0137(7)
C5 0.0722(13) 0.0503(10) 0.0710(13) -0.0139(9) -0.0243(11) -0.0252(9)
C15 0.0802(14) 0.0508(10) 0.0736(13) -0.0226(10) -0.0257(11) -0.0227(10)
F2 0.0796(13) 0.264(4) 0.185(3) -0.118(3) -0.0712(16) 0.0486(17)
C31 0.0952(17) 0.0499(10) 0.0510(11) -0.0208(9) -0.0276(11) 0.0100(11)
C30 0.0691(13) 0.0809(15) 0.0571(12) -0.0340(11) -0.0258(10) 0.0090(11)
C11 0.0618(11) 0.0674(12) 0.0571(11) -0.0158(10) -0.0259(9) -0.0133(10)
C45 0.0730(14) 0.0517(11) 0.0637(13) -0.0212(10) -0.0049(10) -0.0035(10)
C21 0.0655(13) 0.0673(13) 0.0674(13) -0.0330(11) -0.0101(10) -0.0036(10)
C43 0.0690(13) 0.0850(16) 0.0570(12) -0.0338(12) 0.0002(10) -0.0120(12)
C18 0.0744(14) 0.0813(16) 0.0491(11) -0.0221(11) 0.0003(10) -0.0119(12)
C36 0.127(2) 0.108(2) 0.0601(13) -0.0434(14) 0.0081(15) -0.073(2)
C3 0.0691(13) 0.0782(15) 0.0796(15) -0.0208(12) -0.0310(12) -0.0272(12)
C13 0.0747(14) 0.0782(15) 0.0791(15) -0.0260(13) -0.0299(12) -0.0293(12)
C20 0.0677(14) 0.0904(19) 0.0793(17) -0.0466(15) -0.0054(12) 0.0010(13)
C33 0.151(3) 0.0483(11) 0.0532(12) -0.0186(10) -0.0040(14) -0.0296(14)
C29 0.0849(19) 0.119(3) 0.091(2) -0.0566(19) -0.0430(16) 0.0314(18)
C4 0.0792(15) 0.0687(14) 0.0873(16) -0.0227(12) -0.0295(13) -0.0343(12)
C44 0.0780(16) 0.0708(15) 0.0761(16) -0.0367(13) 0.0002(13) -0.0014(12)
C14 0.0924(17) 0.0674(14) 0.0928(18) -0.0308(13) -0.0335(14) -0.0323(13)
C19 0.0791(17) 0.103(2) 0.0617(14) -0.0359(15) 0.0077(12) -0.0097(15)
C26 0.0787(17) 0.124(3) 0.093(2) -0.0524(19) -0.0253(15) -0.0265(17)
C35 0.185(4) 0.109(3) 0.0723(18) -0.0491(19) 0.015(2) -0.093(3)
C39 0.0811(17) 0.0928(19) 0.099(2) -0.0321(16) -0.0387(16) -0.0219(15)
C37 0.116(3) 0.172(4) 0.102(2) -0.072(3) -0.010(2) -0.080(3)
C34 0.213(5) 0.0692(17) 0.0744(19) -0.0394(15) 0.023(2) -0.076(2)
C28 0.0703(18) 0.179(4) 0.108(3) -0.074(3) -0.0404(18) 0.019(2)
C51 0.0640(16) 0.147(3) 0.133(3) -0.099(3) -0.0188(18) -0.0051(18)
C27 0.0747(19) 0.189(5) 0.112(3) -0.068(3) -0.0324(19) -0.026(2)
N13 0.153(4) 0.116(3) 0.291(6) -0.042(3) -0.126(4) -0.025(2)
C38 0.101(2) 0.156(4) 0.128(3) -0.059(3) -0.045(2) -0.044(3)
C55 0.107(3) 0.080(2) 0.140(3) -0.024(2) -0.053(2) -0.0187(18)
N12 0.100(3) 0.257(6) 0.190(4) -0.141(4) 0.020(3) -0.052(3)
C52 0.078(2) 0.256(7) 0.273(7) -0.180(6) -0.002(3) -0.040(3)
C56 0.162(4) 0.168(5) 0.146(4) -0.059(3) -0.054(3) -0.065(4)
C49' 0.072(5) 0.171(10) 0.137(6) -0.013(6) -0.014(5) -0.015(5)
N11' 0.100(4) 0.157(5) 0.129(4) -0.062(4) -0.015(3) -0.051(4)
N11 0.099(6) 0.119(8) 0.125(8) -0.068(7) -0.021(6) -0.035(6)
C50' 0.077(3) 0.142(5) 0.087(3) -0.038(3) 0.007(3) -0.040(3)
C50 0.061(5) 0.134(10) 0.117(8) -0.070(8) -0.014(5) -0.009(5)
C49 0.112(16) 0.096(12) 0.39(5) -0.008(17) 0.103(19) 0.005(10)
C60 0.156(15) 0.168(13) 0.123(11) -0.044(11) -0.034(10) -0.048(10)
N15 0.185(8) 0.089(4) 0.141(6) -0.040(5) -0.046(6) -0.055(4)
C61 0.135(7) 0.089(5) 0.158(8) -0.058(5) -0.061(6) -0.027(4)
N16 0.167(10) 0.188(10) 0.128(8) -0.041(7) -0.064(7) -0.025(8)
C63 0.115(7) 0.146(8) 0.122(8) -0.033(6) -0.049(6) -0.039(6)
C62 0.127(12) 0.34(3) 0.21(2) -0.18(2) -0.034(12) -0.070(15)

loop_
_atom_type_symbol
_atom_type_description
_atom_type_scat_dispersion_real
_atom_type_scat_dispersion_imag
_atom_type_scat_source
C C 0.0033 0.0016 'International Tables Vol C Tables 4.2.6.8 and 6.1.1.4'
H H 0.0000 0.0000 'International Tables Vol C Tables 4.2.6.8 and 6.1.1.4'
N N 0.0061 0.0033 'International Tables Vol C Tables 4.2.6.8 and 6.1.1.4'
O O 0.0106 0.0060 'International Tables Vol C Tables 4.2.6.8 and 6.1.1.4'
F F 0.0171 0.0103 'International Tables Vol C Tables 4.2.6.8 and 6.1.1.4'
S S 0.1246 0.1234 'International Tables Vol C Tables 4.2.6.8 and 6.1.1.4'
Fe Fe 0.3463 0.8444 'International Tables Vol C Tables 4.2.6.8 and 6.1.1.4'

loop_
_geom_angle_atom_site_label_1
_geom_angle_atom_site_label_2
_geom_angle_atom_site_label_3
_geom_angle
_geom_angle_site_symmetry_3
O1 Fe1 O2 90.87(7) .
O1 Fe1 N1 95.31(7) .
O2 Fe1 N1 89.42(7) .
O1 Fe1 N3 87.21(7) .
O2 Fe1 N3 94.99(7) .
N1 Fe1 N3 174.89(6) .
O1 Fe1 N2 177.04(6) .
O2 Fe1 N2 86.99(7) .
N1 Fe1 N2 82.64(7) .
N3 Fe1 N2 95.00(7) .
O1 Fe1 S1 93.15(5) .
O2 Fe1 S1 175.97(5) .
N1 Fe1 S1 90.44(6) .
N3 Fe1 S1 84.98(6) .
N2 Fe1 S1 89.00(5) .
O4 Fe2 O3 90.84(7) .
O4 Fe2 N9 86.28(7) .
O3 Fe2 N9 103.65(7) .
O4 Fe2 N7 87.43(7) .
O3 Fe2 N7 160.35(7) .
N9 Fe2 N7 95.77(7) .
O4 Fe2 N6 108.17(7) .
O3 Fe2 N6 86.35(7) .
N9 Fe2 N6 162.51(6) .
N7 Fe2 N6 75.64(8) .
O4 Fe2 S2 164.76(4) .
O3 Fe2 S2 96.60(6) .
N9 Fe2 S2 79.06(6) .
N7 Fe2 S2 89.91(6) .
N6 Fe2 S2 85.64(6) .
C24 S1 Fe1 96.31(7) .
C48 S2 Fe2 97.70(8) .
C1 O1 Fe1 125.85(12) .
C47 N9 N8 112.80(15) .
C47 N9 Fe2 124.71(12) .
N8 N9 Fe2 122.49(12) .
C41 O4 Fe2 136.23(12) .
C17 O2 Fe1 125.33(13) .
C25 O3 Fe2 130.34(15) .
C7 N1 C8 121.25(15) .
C7 N1 Fe1 124.79(12) .
C8 N1 Fe1 113.95(11) .
C23 N3 N4 113.72(15) .
C23 N3 Fe1 124.37(13) .
N4 N3 Fe1 121.86(12) .
C15 N2 C16 118.82(17) .
C15 N2 Fe1 128.10(15) .
C16 N2 Fe1 113.08(12) .
C31 N6 C32 119.98(19) .
C31 N6 Fe2 123.78(17) .
C32 N6 Fe2 115.37(14) .
C24 N4 N3 113.05(14) .
C48 N8 N9 114.94(15) .
C24 N5 H5A 120.0 .
C24 N5 H5B 120.0 .
H5A N5 H5B 120.0 .
C48 N10 H10A 120.0 .
C48 N10 H10B 120.0 .
H10A N10 H10B 120.0 .
N3 C23 C22 125.34(18) .
N3 C23 H23 117.3 .
C22 C23 H23 117.3 .
O4 C41 C42 119.86(17) .
O4 C41 C46 121.81(17) .
C42 C41 C46 118.32(19) .
N4 C24 N5 119.02(15) .
N4 C24 S1 123.72(13) .
N5 C24 S1 117.22(14) .
C39 N7 C40 118.9(2) .
C39 N7 Fe2 124.31(19) .
C40 N7 Fe2 116.74(16) .
N2 C16 C12 122.44(17) .
N2 C16 C8 116.51(16) .
C12 C16 C8 121.04(17) .
N1 C7 C6 125.06(16) .
N1 C7 H7 117.5 .
C6 C7 H7 117.5 .
N9 C47 C46 127.31(16) .
N9 C47 H47 116.3 .
C46 C47 H47 116.3 .
C9 C8 C16 119.17(16) .
C9 C8 N1 127.56(16) .
C16 C8 N1 113.27(15) .
C21 C22 C17 119.7(2) .
C21 C22 C23 116.6(2) .
C17 C22 C23 123.71(19) .
C8 C9 C10 119.68(18) .
C8 C9 H9 120.2 .
C10 C9 H9 120.2 .
C45 C46 C41 119.03(19) .
C45 C46 C47 118.17(18) .
C41 C46 C47 122.80(18) .
C11 C10 C9 121.44(19) .
C11 C10 H10 119.3 .
C9 C10 H10 119.3 .
C33 C32 N6 127.1(3) .
C33 C32 C40 118.2(3) .
N6 C32 C40 114.75(17) .
O1 C1 C2 117.02(17) .
O1 C1 C6 125.18(16) .
C2 C1 C6 117.80(18) .
C11 C12 C16 118.15(19) .
C11 C12 C13 124.8(2) .
C16 C12 C13 117.0(2) .
C43 C42 C41 121.1(2) .
C43 C42 H42 119.4 .
C41 C42 H42 119.4 .
O3 C25 C30 123.1(2) .
O3 C25 C26 118.5(3) .
C30 C25 C26 118.4(2) .
O2 C17 C18 118.0(2) .
O2 C17 C22 124.95(18) .
C18 C17 C22 117.0(2) .
C3 C2 C1 121.6(2) .
C3 C2 H2 119.2 .
C1 C2 H2 119.2 .
C5 C6 C7 117.10(17) .
C5 C6 C1 119.22(18) .
C7 C6 C1 123.67(16) .
N7 C40 C36 121.8(3) .
N7 C40 C32 117.5(2) .
C36 C40 C32 120.8(2) .
N8 C48 N10 117.36(17) .
N8 C48 S2 125.75(14) .
N10 C48 S2 116.87(15) .
C4 C5 C6 120.3(2) .
C4 C5 H5 119.9 .
C6 C5 H5 119.9 .
N2 C15 C14 121.8(2) .
N2 C15 H15 119.1 .
C14 C15 H15 119.1 .
N6 C31 C30 126.4(2) .
N6 C31 H31 116.8 .
C30 C31 H31 116.8 .
C25 C30 C29 119.3(3) .
C25 C30 C31 124.2(2) .
C29 C30 C31 116.5(3) .
C10 C11 C12 120.50(19) .
C10 C11 H11 119.8 .
C12 C11 H11 119.8 .
C44 C45 C46 121.4(2) .
C44 C45 H45 119.3 .
C46 C45 H45 119.3 .
C20 C21 C22 121.8(2) .
C20 C21 H21 119.1 .
C22 C21 H21 119.1 .
C42 C43 C44 120.8(2) .
C42 C43 H43 119.6 .
C44 C43 H43 119.6 .
C19 C18 C17 121.6(2) .
C19 C18 H18 119.2 .
C17 C18 H18 119.2 .
C35 C36 C37 124.6(3) .
C35 C36 C40 118.5(4) .
C37 C36 C40 116.9(3) .
C2 C3 C4 118.9(2) .
C2 C3 H3 120.5 .
C4 C3 H3 120.5 .
C14 C13 C12 119.6(2) .
C14 C13 H13 120.2 .
C12 C13 H13 120.2 .
C19 C20 C21 118.6(2) .
C19 C20 H20 120.7 .
C21 C20 H20 120.7 .
C32 C33 C34 119.8(3) .
C32 C33 H33 120.1 .
C34 C33 H33 120.1 .
C28 C29 C30 120.0(4) .
C28 C29 H29 120.0 .
C30 C29 H29 120.0 .
C5 C4 F1 119.8(2) .
C5 C4 C3 122.2(2) .
F1 C4 C3 118.0(2) .
C45 C44 C43 119.3(2) .
C45 C44 H44 120.3 .
C43 C44 H44 120.3 .
C13 C14 C15 120.2(2) .
C13 C14 H14 119.9 .
C15 C14 H14 119.9 .
C18 C19 C20 121.3(2) .
C18 C19 H19 119.4 .
C20 C19 H19 119.4 .
C27 C26 C25 119.7(4) .
C27 C26 H26 120.1 .
C25 C26 H26 120.1 .
C34 C35 C36 120.2(3) .
C34 C35 H35 119.9 .
C36 C35 H35 119.9 .
N7 C39 C38 122.7(3) .
N7 C39 H39 118.6 .
C38 C39 H39 118.6 .
C38 C37 C36 120.6(3) .
C38 C37 H37 119.7 .
C36 C37 H37 119.7 .
C35 C34 C33 122.5(3) .
C35 C34 H34 118.7 .
C33 C34 H34 118.7 .
C29 C28 C27 122.7(3) .
C29 C28 F2 120.0(5) .
C27 C28 F2 117.4(4) .
N12 C51 C52 172.3(6) .
C28 C27 C26 119.8(4) .
C28 C27 H27 120.1 .
C26 C27 H27 120.1 .
C37 C38 C39 119.1(4) .
C37 C38 H38 120.5 .
C39 C38 H38 120.5 .
N13 C55 C56 177.1(6) .
C51 C52 H52A 109.5 .
C51 C52 H52B 109.5 .
H52A C52 H52B 109.5 .
C51 C52 H52C 109.5 .
H52A C52 H52C 109.5 .
H52B C52 H52C 109.5 .
C55 C56 H56A 109.5 .
C55 C56 H56B 109.5 .
H56A C56 H56B 109.5 .
C55 C56 H56C 109.5 .
H56A C56 H56C 109.5 .
H56B C56 H56C 109.5 .
C50' C49' H49A 109.5 .
C50' C49' H49B 109.5 .
H49A C49' H49B 109.5 .
C50' C49' H49C 109.5 .
H49A C49' H49C 109.5 .
H49B C49' H49C 109.5 .
N11' C50' C49' 178.6(9) .
N11 C50 C49 172.9(15) .
C50 C49 H49D 109.5 .
C50 C49 H49E 109.5 .
H49D C49 H49E 109.5 .
C50 C49 H49F 109.5 .
H49D C49 H49F 109.5 .
H49E C49 H49F 109.5 .
C61 C60 H60A 109.5 .
C61 C60 H60B 109.5 .
H60A C60 H60B 109.5 .
C61 C60 H60C 109.5 .
H60A C60 H60C 109.5 .
H60B C60 H60C 109.5 .
C61 N15 N15 162.7(10) 2_666
N15 C61 C60 179.0(17) .
N16 C63 C62 179(2) .
C63 C62 H62A 109.5 .
C63 C62 H62B 109.5 .
H62A C62 H62B 109.5 .
C63 C62 H62C 109.5 .
H62A C62 H62C 109.5 .
H62B C62 H62C 109.5 .
C65 C64 H64A 109.5 .
C65 C64 H64B 109.5 .
H64A C64 H64B 109.5 .
C65 C64 H64C 109.5 .
H64A C64 H64C 109.5 .
H64B C64 H64C 109.5 .
N18 C67 C66 178(4) .
C67 C66 H66A 109.5 .
C67 C66 H66B 109.5 .
H66A C66 H66B 109.5 .
C67 C66 H66C 109.5 .
H66A C66 H66C 109.5 .
H66B C66 H66C 109.5 .
N17 C65 C64 176(4) .

loop_
_geom_bond_atom_site_label_1
_geom_bond_atom_site_label_2
_geom_bond_distance
_geom_bond_site_symmetry_2
Fe1 O1 1.8817(14) .
Fe1 O2 1.9094(15) .
Fe1 N1 1.9391(15) .
Fe1 N3 1.9479(16) .
Fe1 N2 1.9809(17) .
Fe1 S1 2.2319(9) .
Fe2 O4 1.9106(16) .
Fe2 O3 1.9474(15) .
Fe2 N9 2.1365(17) .
Fe2 N7 2.1525(18) .
Fe2 N6 2.1645(18) .
Fe2 S2 2.4133(10) .
S1 C24 1.7380(18) .
S2 C48 1.727(2) .
O1 C1 1.310(2) .
N9 C47 1.301(2) .
N9 N8 1.390(2) .
O4 C41 1.313(2) .
O2 C17 1.307(3) .
O3 C25 1.316(3) .
N1 C7 1.299(2) .
N1 C8 1.422(2) .
N3 C23 1.292(2) .
N3 N4 1.399(2) .
N2 C15 1.327(2) .
N2 C16 1.367(2) .
N6 C31 1.290(3) .
N6 C32 1.421(3) .
N4 C24 1.313(2) .
N8 C48 1.305(3) .
F1 C4 1.362(3) .
N5 C24 1.343(2) .
N5 H5A 0.8600 .
N5 H5B 0.8600 .
N10 C48 1.347(2) .
N10 H10A 0.8600 .
N10 H10B 0.8600 .
C23 C22 1.446(3) .
C23 H23 0.9300 .
C41 C42 1.401(3) .
C41 C46 1.413(3) .
N7 C39 1.321(3) .
N7 C40 1.359(3) .
C16 C12 1.409(3) .
C16 C8 1.415(2) .
C7 C6 1.422(3) .
C7 H7 0.9300 .
C47 C46 1.435(3) .
C47 H47 0.9300 .
C8 C9 1.374(2) .
C22 C21 1.406(3) .
C22 C17 1.417(3) .
C9 C10 1.412(3) .
C9 H9 0.9300 .
C46 C45 1.406(3) .
C10 C11 1.361(3) .
C10 H10 0.9300 .
C32 C33 1.369(3) .
C32 C40 1.424(4) .
C1 C2 1.418(3) .
C1 C6 1.422(3) .
C12 C11 1.406(3) .
C12 C13 1.413(3) .
C42 C43 1.372(3) .
C42 H42 0.9300 .
C25 C30 1.406(4) .
C25 C26 1.412(4) .
C17 C18 1.413(3) .
C2 C3 1.373(3) .
C2 H2 0.9300 .
C6 C5 1.416(3) .
C40 C36 1.420(3) .
C5 C4 1.348(3) .
C5 H5 0.9300 .
C15 C14 1.401(3) .
C15 H15 0.9300 .
F2 C28 1.371(4) .
C31 C30 1.425(4) .
C31 H31 0.9300 .
C30 C29 1.420(3) .
C11 H11 0.9300 .
C45 C44 1.369(3) .
C45 H45 0.9300 .
C21 C20 1.380(4) .
C21 H21 0.9300 .
C43 C44 1.387(4) .
C43 H43 0.9300 .
C18 C19 1.378(4) .
C18 H18 0.9300 .
C36 C35 1.397(5) .
C36 C37 1.404(5) .
C3 C4 1.393(4) .
C3 H3 0.9300 .
C13 C14 1.359(4) .
C13 H13 0.9300 .
C20 C19 1.380(4) .
C20 H20 0.9300 .
C33 C34 1.420(5) .
C33 H33 0.9300 .
C29 C28 1.332(6) .
C29 H29 0.9300 .
C44 H44 0.9300 .
C14 H14 0.9300 .
C19 H19 0.9300 .
C26 C27 1.398(5) .
C26 H26 0.9300 .
C35 C34 1.331(6) .
C35 H35 0.9300 .
C39 C38 1.401(4) .
C39 H39 0.9300 .
C37 C38 1.351(6) .
C37 H37 0.9300 .
C34 H34 0.9300 .
C28 C27 1.357(6) .
C51 N12 1.065(5) .
C51 C52 1.448(6) .
C27 H27 0.9300 .
N13 C55 1.136(5) .
C38 H38 0.9300 .
C55 C56 1.394(5) .
C52 H52A 0.9600 .
C52 H52B 0.9600 .
C52 H52C 0.9600 .
C56 H56A 0.9600 .
C56 H56B 0.9600 .
C56 H56C 0.9600 .
C49' C50' 1.437(11) .
C49' H49A 0.9600 .
C49' H49B 0.9600 .
C49' H49C 0.9600 .
N11' C50' 1.122(7) .
N11 C50 1.117(9) .
C50 C49 1.437(14) .
C49 H49D 0.9600 .
C49 H49E 0.9600 .
C49 H49F 0.9600 .
C60 C61 1.47(3) .
C60 H60A 0.9600 .
C60 H60B 0.9600 .
C60 H60C 0.9600 .
N15 C61 1.128(11) .
N15 N15 1.614(17) 2_666
N16 C63 1.120(14) .
C63 C62 1.47(4) .
C62 H62A 0.9600 .
C62 H62B 0.9600 .
C62 H62C 0.9600 .
C64 C65 1.433(8) .
C64 H64A 0.9600 .
C64 H64B 0.9600 .
C64 H64C 0.9600 .
C67 N18 1.141(10) .
C67 C66 1.428(10) .
C66 H66A 0.9600 .
C66 H66B 0.9600 .
C66 H66C 0.9600 .
C65 N17 1.144(8) .
